data_7018995
loop_
_publ_author_name
'Li, Xinfa'
'Huang, Yuanbiao'
'Cao, Rong'

_publ_section_title
;
 A family of three-dimensional 3d--4f and 4d--4f heterometallic
 coordination polymers based on mixed isonicotinate and 2-sulfobenzoate
 ligands: syntheses, structures and photoluminescent properties
;
_journal_issue 20
_journal_name_full 'Dalton Transactions'
_journal_page_first 6195
_journal_paper_doi 10.1039/c2dt30268c
_journal_volume 41
_journal_year 2012
_chemical_formula_moiety 'C19 H14 Ag N2 O10 S Tb'
_chemical_formula_sum 'C19 H14 Ag N2 O10 S Tb'
_chemical_formula_weight 729.17
_chemical_name_systematic
;
?
;
_space_group_IT_number 14
_symmetry_cell_setting monoclinic
_symmetry_space_group_name_Hall '-P 2yn'
_symmetry_space_group_name_H-M 'P 1 21/n 1'
_atom_sites_solution_hydrogens geom
_atom_sites_solution_primary direct
_atom_sites_solution_secondary difmap
_audit_creation_method SHELXL-97
_cell_angle_alpha 90.00
_cell_angle_beta 101.341(5)
_cell_angle_gamma 90.00
_cell_formula_units_Z 4
_cell_length_a 9.3141(5)
_cell_length_b 13.4877(6)
_cell_length_c 17.5664(8)
_cell_measurement_reflns_used 3668
_cell_measurement_temperature 293(2)
_cell_measurement_theta_max 29.2990
_cell_measurement_theta_min 2.3051
_cell_volume 2163.70(18)
_computing_cell_refinement
;
CrysAlisPro, Agilent Technologies,
Version 1.171.34.49 (release 20-01-2011 CrysAlis171 .NET)
(compiled Jan 20 2011,15:58:25)
;
_computing_data_collection
;
CrysAlisPro, Agilent Technologies,
Version 1.171.34.49 (release 20-01-2011 CrysAlis171 .NET)
(compiled Jan 20 2011,15:58:25)
;
_computing_data_reduction
;
CrysAlisPro, Agilent Technologies,
Version 1.171.34.49 (release 20-01-2011 CrysAlis171 .NET)
(compiled Jan 20 2011,15:58:25)
;
_computing_molecular_graphics 'Bruker SHELXTL'
_computing_publication_material 'Bruker SHELXTL'
_computing_structure_refinement 'SHELXL-97 (Sheldrick, 1997)'
_computing_structure_solution 'SHELXS-97 (Sheldrick, 1990)'
_diffrn_ambient_temperature 293(2)
_diffrn_detector_area_resol_mean 16.2083
_diffrn_measured_fraction_theta_full 0.995
_diffrn_measured_fraction_theta_max 0.995
_diffrn_measurement_device_type 'Xcalibur, Eos'
_diffrn_measurement_method '\w scans'
_diffrn_radiation_monochromator graphite
_diffrn_radiation_source 'fine-focus sealed tube'
_diffrn_radiation_type MoK\a
_diffrn_radiation_wavelength 0.71073
_diffrn_reflns_av_R_equivalents 0.0384
_diffrn_reflns_av_sigmaI/netI 0.0525
_diffrn_reflns_limit_h_max 11
_diffrn_reflns_limit_h_min -11
_diffrn_reflns_limit_k_max 17
_diffrn_reflns_limit_k_min -14
_diffrn_reflns_limit_l_max 22
_diffrn_reflns_limit_l_min -10
_diffrn_reflns_number 9929
_diffrn_reflns_theta_full 26.74
_diffrn_reflns_theta_max 26.74
_diffrn_reflns_theta_min 2.31
_diffrn_standards_interval_count none
_diffrn_standards_interval_time none
_exptl_absorpt_coefficient_mu 4.304
_exptl_absorpt_correction_T_max 0.5059
_exptl_absorpt_correction_T_min 0.3764
_exptl_absorpt_correction_type multi-scan
_exptl_absorpt_process_details
;
CrysAlisPro, Agilent Technologies,
Version 1.171.34.49.
Empirical absorption correction using spherical harmonics,
implemented in SCALE3 ABSPACK scaling algorithm.
;
_exptl_crystal_colour colorless
_exptl_crystal_density_diffrn 2.238
_exptl_crystal_density_method 'not measured'
_exptl_crystal_description block-shaped
_exptl_crystal_F_000 1400
_exptl_crystal_size_max 0.36
_exptl_crystal_size_mid 0.18
_exptl_crystal_size_min 0.16
_refine_diff_density_max 3.376
_refine_diff_density_min -2.484
_refine_diff_density_rms 0.682
_refine_ls_extinction_method none
_refine_ls_goodness_of_fit_ref 1.071
_refine_ls_hydrogen_treatment constr
_refine_ls_matrix_type full
_refine_ls_number_parameters 307
_refine_ls_number_reflns 4565
_refine_ls_number_restraints 36
_refine_ls_restrained_S_all 1.069
_refine_ls_R_factor_all 0.0652
_refine_ls_R_factor_gt 0.0509
_refine_ls_shift/su_max 0.002
_refine_ls_shift/su_mean 0.000
_refine_ls_structure_factor_coef Fsqd
_refine_ls_weighting_details 'calc w=1/[\s^2^(Fo^2^)+(0.0700P)^2^+40.0000P] where P=(Fo^2^+2Fc^2^)/3'
_refine_ls_weighting_scheme calc
_refine_ls_wR_factor_gt 0.1404
_refine_ls_wR_factor_ref 0.1589
_reflns_number_gt 3800
_reflns_number_total 4565
_reflns_threshold_expression >2sigma(I)
_cod_data_source_file c2dt30268c.txt
_cod_data_source_block 7-Tb
_cod_depositor_comments
;
The following automatic conversions were performed:

'_symmetry_cell_setting' value 'Monoclinic' changed to 'monoclinic'
according to /home/saulius/struct/CIF-dictionaries/cif_core.dic
dictionary named 'cif_core.dic' version 2.4.1 from 2010-06-29.

Automatic conversion script
Id: cif_fix_values 1715 2011-07-08 13:25:40Z adriana 
;
_cod_original_sg_symbol_H-M P2(1)/n
_cod_database_code 7018995

loop_
_symmetry_equiv_pos_as_xyz
'x, y, z'
'-x+1/2, y+1/2, -z+1/2'
'-x, -y, -z'
'x-1/2, -y-1/2, z-1/2'

loop_
_atom_site_label
_atom_site_type_symbol
_atom_site_fract_x
_atom_site_fract_y
_atom_site_fract_z
_atom_site_U_iso_or_equiv
_atom_site_adp_type
_atom_site_occupancy
_atom_site_symmetry_multiplicity
_atom_site_calc_flag
_atom_site_refinement_flags
Tb1 Tb 0.28484(5) 0.46758(3) -0.00478(2) 0.01728(15) Uani 1 1 d .
Ag1 Ag 0.27139(12) 0.14374(7) 0.01921(5) 0.0405(3) Uani 1 1 d .
S1 S 0.8112(3) 0.2776(2) 0.0695(2) 0.0407(7) Uani 1 1 d .
O1 O 0.5468(8) 0.4038(5) -0.0110(4) 0.0252(15) Uani 1 1 d .
O2 O 0.3659(8) 0.2987(5) -0.0395(4) 0.0305(16) Uani 1 1 d .
O3 O 0.8381(9) 0.3823(6) 0.0654(5) 0.0368(19) Uani 1 1 d .
O4 O 0.7008(10) 0.2504(8) 0.1119(6) 0.056(3) Uani 1 1 d .
O5 O 0.9485(11) 0.2266(8) 0.0946(8) 0.071(4) Uani 1 1 d .
O6 O 0.3439(8) 0.4812(6) -0.1313(4) 0.0266(16) Uani 1 1 d .
O7 O 0.5626(8) 0.5571(6) -0.1237(4) 0.0283(16) Uani 1 1 d .
O8 O 0.3426(8) 0.0439(6) 0.4183(4) 0.0319(17) Uani 1 1 d .
O9 O 0.5696(7) 0.0906(6) 0.4218(4) 0.0303(17) Uani 1 1 d .
O10 O 0.1963(9) 0.3349(6) 0.0747(5) 0.0371(19) Uani 1 1 d .
H10B H 0.1040 0.3393 0.0706 0.056 Uiso 1 1 d R
H10C H 0.2363 0.3418 0.1222 0.056 Uiso 1 1 d R
N1 N 0.3172(11) 0.6028(7) -0.3992(5) 0.031(2) Uani 1 1 d .
N2 N 0.3349(11) 0.1208(7) 0.1428(5) 0.033(2) Uani 1 1 d .
C1 C 0.4984(12) 0.3209(7) -0.0358(6) 0.025(2) Uani 1 1 d .
C2 C 0.6011(15) 0.2520(9) -0.0656(9) 0.043(3) Uani 1 1 d U
C3 C 0.7453(15) 0.2323(9) -0.0264(9) 0.045(3) Uani 1 1 d U
C4 C 0.8339(17) 0.1755(10) -0.0620(11) 0.058(3) Uani 1 1 d U
H4A H 0.9299 0.1638 -0.0367 0.069 Uiso 1 1 calc R
C5 C 0.7845(19) 0.1349(12) -0.1349(11) 0.068(3) Uani 1 1 d U
H5A H 0.8477 0.0967 -0.1577 0.081 Uiso 1 1 calc R
C6 C 0.6378(19) 0.1509(12) -0.1754(11) 0.066(3) Uani 1 1 d U
H6A H 0.6031 0.1250 -0.2247 0.080 Uiso 1 1 calc R
C7 C 0.5504(17) 0.2073(10) -0.1369(10) 0.054(3) Uani 1 1 d U
H7A H 0.4525 0.2157 -0.1601 0.065 Uiso 1 1 calc R
C8 C 0.4375(11) 0.5284(7) -0.1590(5) 0.022(2) Uani 1 1 d .
C9 C 0.3976(11) 0.5536(8) -0.2445(5) 0.023(2) Uani 1 1 d .
C10 C 0.3972(13) 0.6504(9) -0.2683(6) 0.033(2) Uani 1 1 d .
H10A H 0.4246 0.7006 -0.2320 0.040 Uiso 1 1 calc R
C11 C 0.3566(14) 0.6732(8) -0.3454(6) 0.034(3) Uani 1 1 d .
H11A H 0.3563 0.7391 -0.3608 0.040 Uiso 1 1 calc R
C12 C 0.3212(14) 0.5075(8) -0.3763(6) 0.033(3) Uani 1 1 d .
H12A H 0.2966 0.4585 -0.4138 0.039 Uiso 1 1 calc R
C13 C 0.3602(13) 0.4795(9) -0.2993(6) 0.032(2) Uani 1 1 d .
H13A H 0.3612 0.4131 -0.2849 0.038 Uiso 1 1 calc R
C14 C 0.4428(11) 0.0722(7) 0.3887(5) 0.0208(19) Uani 1 1 d .
C15 C 0.4067(10) 0.0902(7) 0.3022(5) 0.0212(19) Uani 1 1 d .
C16 C 0.5147(11) 0.0905(8) 0.2578(6) 0.028(2) Uani 1 1 d .
H16A H 0.6122 0.0805 0.2812 0.034 Uiso 1 1 calc R
C17 C 0.4763(12) 0.1059(8) 0.1790(6) 0.031(2) Uani 1 1 d .
H17A H 0.5491 0.1061 0.1496 0.037 Uiso 1 1 calc R
C18 C 0.2303(13) 0.1216(9) 0.1862(6) 0.036(3) Uani 1 1 d .
H18A H 0.1337 0.1334 0.1621 0.043 Uiso 1 1 calc R
C19 C 0.2625(12) 0.1054(9) 0.2649(6) 0.030(2) Uani 1 1 d .
H19A H 0.1880 0.1047 0.2931 0.036 Uiso 1 1 calc R

loop_
_atom_site_aniso_label
_atom_site_aniso_U_11
_atom_site_aniso_U_22
_atom_site_aniso_U_33
_atom_site_aniso_U_23
_atom_site_aniso_U_13
_atom_site_aniso_U_12
Tb1 0.0166(2) 0.0256(2) 0.0082(2) -0.00057(16) -0.00097(15) -0.00067(18)
Ag1 0.0597(6) 0.0491(5) 0.0084(4) -0.0004(3) -0.0039(4) -0.0062(5)
S1 0.0272(14) 0.0403(16) 0.0542(19) 0.0226(14) 0.0067(13) 0.0096(12)
O1 0.029(4) 0.027(4) 0.018(3) -0.003(3) 0.000(3) 0.001(3)
O2 0.027(4) 0.032(4) 0.031(4) 0.000(3) 0.002(3) -0.004(3)
O3 0.030(4) 0.037(4) 0.040(5) 0.009(4) -0.002(3) -0.002(3)
O4 0.044(5) 0.073(7) 0.051(6) 0.025(5) 0.011(5) -0.014(5)
O5 0.037(5) 0.057(6) 0.111(10) 0.037(6) -0.001(6) 0.021(5)
O6 0.020(3) 0.048(4) 0.010(3) 0.006(3) 0.001(3) -0.003(3)
O7 0.021(3) 0.048(4) 0.014(3) 0.009(3) -0.002(3) -0.003(3)
O8 0.031(4) 0.050(5) 0.015(3) 0.006(3) 0.005(3) -0.006(4)
O9 0.020(3) 0.053(5) 0.013(3) 0.009(3) -0.008(3) 0.010(3)
O10 0.039(5) 0.046(5) 0.028(4) 0.003(3) 0.011(4) -0.010(4)
N1 0.046(6) 0.038(5) 0.009(4) 0.005(3) 0.004(4) 0.008(4)
N2 0.047(6) 0.038(5) 0.012(4) 0.002(4) 0.002(4) -0.004(4)
C1 0.030(5) 0.023(5) 0.022(5) 0.003(4) 0.004(4) -0.003(4)
C2 0.048(5) 0.025(5) 0.066(6) -0.010(5) 0.036(5) -0.007(4)
C3 0.046(5) 0.026(5) 0.072(7) -0.011(5) 0.035(5) -0.007(4)
C4 0.054(6) 0.040(5) 0.090(7) -0.016(5) 0.039(6) -0.003(5)
C5 0.065(7) 0.052(6) 0.097(8) -0.031(6) 0.043(6) -0.002(6)
C6 0.067(7) 0.053(6) 0.090(8) -0.033(6) 0.041(6) -0.011(6)
C7 0.057(6) 0.040(5) 0.076(7) -0.024(5) 0.037(6) -0.011(5)
C8 0.026(5) 0.032(5) 0.010(4) 0.004(4) 0.006(4) 0.006(4)
C9 0.022(5) 0.038(6) 0.007(4) 0.002(4) -0.001(3) 0.004(4)
C10 0.045(7) 0.037(6) 0.014(5) 0.001(4) -0.002(4) 0.002(5)
C11 0.047(7) 0.030(5) 0.021(5) 0.004(4) -0.001(5) 0.004(5)
C12 0.051(7) 0.034(6) 0.009(5) 0.000(4) -0.007(4) 0.004(5)
C13 0.042(6) 0.039(6) 0.013(5) 0.006(4) 0.000(4) 0.008(5)
C14 0.025(5) 0.024(5) 0.013(4) 0.006(3) 0.002(4) 0.003(4)
C15 0.022(5) 0.031(5) 0.010(4) -0.001(4) 0.001(3) -0.002(4)
C16 0.024(5) 0.046(6) 0.014(5) 0.001(4) 0.003(4) -0.001(5)
C17 0.035(6) 0.043(6) 0.016(5) 0.003(4) 0.006(4) -0.006(5)
C18 0.029(6) 0.057(7) 0.017(5) 0.006(5) -0.006(4) -0.007(5)
C19 0.029(5) 0.047(6) 0.014(5) 0.007(4) 0.005(4) -0.004(5)

loop_
_atom_type_symbol
_atom_type_description
_atom_type_scat_dispersion_real
_atom_type_scat_dispersion_imag
_atom_type_scat_source
C C 0.0033 0.0016 'International Tables Vol C Tables 4.2.6.8 and 6.1.1.4'
H H 0.0000 0.0000 'International Tables Vol C Tables 4.2.6.8 and 6.1.1.4'
N N 0.0061 0.0033 'International Tables Vol C Tables 4.2.6.8 and 6.1.1.4'
O O 0.0106 0.0060 'International Tables Vol C Tables 4.2.6.8 and 6.1.1.4'
S S 0.1246 0.1234 'International Tables Vol C Tables 4.2.6.8 and 6.1.1.4'
Ag Ag -0.8971 1.1015 'International Tables Vol C Tables 4.2.6.8 and 6.1.1.4'
Tb Tb -0.1723 4.1537 'International Tables Vol C Tables 4.2.6.8 and 6.1.1.4'

loop_
_geom_angle_atom_site_label_1
_geom_angle_atom_site_label_2
_geom_angle_atom_site_label_3
_geom_angle
_geom_angle_site_symmetry_1
_geom_angle_site_symmetry_3
O9 Tb1 O1 144.8(3) 4_565 3_665
O9 Tb1 O8 91.0(3) 4_565 2
O1 Tb1 O8 90.6(3) 3_665 2
O9 Tb1 O6 80.8(2) 4_565 .
O1 Tb1 O6 77.3(2) 3_665 .
O8 Tb1 O6 143.6(3) 2 .
O9 Tb1 O7 139.2(3) 4_565 3_665
O1 Tb1 O7 74.6(2) 3_665 3_665
O8 Tb1 O7 74.8(3) 2 3_665
O6 Tb1 O7 132.0(2) . 3_665
O9 Tb1 O3 76.0(3) 4_565 3_665
O1 Tb1 O3 71.5(2) 3_665 3_665
O8 Tb1 O3 70.6(3) 2 3_665
O6 Tb1 O3 73.0(3) . 3_665
O7 Tb1 O3 130.4(3) 3_665 3_665
O9 Tb1 O2 79.9(3) 4_565 .
O1 Tb1 O2 118.6(2) 3_665 .
O8 Tb1 O2 140.4(3) 2 .
O6 Tb1 O2 73.1(3) . .
O7 Tb1 O2 87.3(3) 3_665 .
O3 Tb1 O2 141.0(3) 3_665 .
O9 Tb1 O10 73.9(3) 4_565 .
O1 Tb1 O10 139.2(3) 3_665 .
O8 Tb1 O10 71.8(3) 2 .
O6 Tb1 O10 137.0(3) . .
O7 Tb1 O10 65.4(3) 3_665 .
O3 Tb1 O10 130.7(3) 3_665 .
O2 Tb1 O10 68.6(3) . .
O9 Tb1 O1 125.7(2) 4_565 .
O1 Tb1 O1 68.6(3) 3_665 .
O8 Tb1 O1 140.3(2) 2 .
O6 Tb1 O1 66.4(2) . .
O7 Tb1 O1 67.3(2) 3_665 .
O3 Tb1 O1 127.7(2) 3_665 .
O2 Tb1 O1 50.4(2) . .
O10 Tb1 O1 101.6(3) . .
N2 Ag1 N1 156.1(4) . 2_544
N2 Ag1 O2 118.3(3) . .
N1 Ag1 O2 85.0(3) 2_544 .
O4 S1 O3 115.4(6) . .
O4 S1 O5 113.8(7) . .
O3 S1 O5 109.3(6) . .
O4 S1 C3 104.8(6) . .
O3 S1 C3 108.6(6) . .
O5 S1 C3 104.1(7) . .
C1 O1 Tb1 154.0(7) . 3_665
C1 O1 Tb1 91.9(6) . .
Tb1 O1 Tb1 111.4(3) 3_665 .
C1 O2 Tb1 96.4(6) . .
C1 O2 Ag1 125.7(6) . .
Tb1 O2 Ag1 119.9(3) . .
S1 O3 Tb1 139.3(5) . 3_665
C8 O6 Tb1 134.7(6) . .
C8 O7 Tb1 136.3(6) . 3_665
C14 O8 Tb1 160.9(7) . 2_545
C14 O9 Tb1 147.5(7) . 4_666
Tb1 O10 H10B 110.0 . .
Tb1 O10 H10C 109.9 . .
H10B O10 H10C 108.4 . .
C11 N1 C12 118.6(9) . .
C11 N1 Ag1 120.2(7) . 2_554
C12 N1 Ag1 121.0(7) . 2_554
C18 N2 C17 118.6(9) . .
C18 N2 Ag1 118.8(7) . .
C17 N2 Ag1 122.6(7) . .
O1 C1 O2 120.8(10) . .
O1 C1 C2 117.7(10) . .
O2 C1 C2 121.4(9) . .
C7 C2 C3 118.8(12) . .
C7 C2 C1 117.2(13) . .
C3 C2 C1 124.0(12) . .
C4 C3 C2 119.1(14) . .
C4 C3 S1 119.9(13) . .
C2 C3 S1 120.9(9) . .
C3 C4 C5 121.6(16) . .
C3 C4 H4A 119.2 . .
C5 C4 H4A 119.2 . .
C4 C5 C6 120.8(14) . .
C4 C5 H5A 119.6 . .
C6 C5 H5A 119.6 . .
C7 C6 C5 115.9(16) . .
C7 C6 H6A 122.1 . .
C5 C6 H6A 122.1 . .
C6 C7 C2 123.5(16) . .
C6 C7 H7A 118.2 . .
C2 C7 H7A 118.2 . .
O6 C8 O7 127.4(8) . .
O6 C8 C9 116.5(9) . .
O7 C8 C9 116.1(8) . .
C10 C9 C13 119.3(9) . .
C10 C9 C8 120.1(9) . .
C13 C9 C8 120.5(9) . .
C9 C10 C11 120.0(10) . .
C9 C10 H10A 120.0 . .
C11 C10 H10A 120.0 . .
N1 C11 C10 121.6(10) . .
N1 C11 H11A 119.2 . .
C10 C11 H11A 119.2 . .
N1 C12 C13 122.7(10) . .
N1 C12 H12A 118.6 . .
C13 C12 H12A 118.6 . .
C12 C13 C9 117.7(10) . .
C12 C13 H13A 121.1 . .
C9 C13 H13A 121.1 . .
O8 C14 O9 127.3(9) . .
O8 C14 C15 116.3(9) . .
O9 C14 C15 116.4(8) . .
C16 C15 C19 118.3(9) . .
C16 C15 C14 121.5(9) . .
C19 C15 C14 120.1(9) . .
C17 C16 C15 119.4(10) . .
C17 C16 H16A 120.3 . .
C15 C16 H16A 120.3 . .
N2 C17 C16 121.9(10) . .
N2 C17 H17A 119.1 . .
C16 C17 H17A 119.1 . .
N2 C18 C19 121.9(10) . .
N2 C18 H18A 119.1 . .
C19 C18 H18A 119.1 . .
C18 C19 C15 119.9(10) . .
C18 C19 H19A 120.1 . .
C15 C19 H19A 120.1 . .

loop_
_geom_bond_atom_site_label_1
_geom_bond_atom_site_label_2
_geom_bond_distance
_geom_bond_site_symmetry_2
Tb1 O9 2.298(6) 4_565
Tb1 O1 2.318(7) 3_665
Tb1 O8 2.343(7) 2
Tb1 O6 2.398(7) .
Tb1 O7 2.441(7) 3_665
Tb1 O3 2.462(8) 3_665
Tb1 O2 2.512(8) .
Tb1 O10 2.507(8) .
Tb1 O1 2.610(7) .
Ag1 N2 2.158(8) .
Ag1 N1 2.178(8) 2_544
Ag1 O2 2.562(7) .
S1 O4 1.431(10) .
S1 O3 1.439(8) .
S1 O5 1.443(9) .
S1 C3 1.785(15) .
O1 C1 1.252(12) .
O1 Tb1 2.318(7) 3_665
O2 C1 1.259(13) .
O3 Tb1 2.462(8) 3_665
O6 C8 1.253(12) .
O7 C8 1.268(12) .
O7 Tb1 2.441(7) 3_665
O8 C14 1.215(12) .
O8 Tb1 2.343(7) 2_545
O9 C14 1.235(12) .
O9 Tb1 2.298(6) 4_666
O10 H10B 0.8499 .
O10 H10C 0.8500 .
N1 C11 1.338(14) .
N1 C12 1.345(14) .
N1 Ag1 2.178(8) 2_554
N2 C18 1.349(15) .
N2 C17 1.360(15) .
C1 C2 1.499(16) .
C2 C7 1.39(2) .
C2 C3 1.41(2) .
C3 C4 1.364(18) .
C4 C5 1.39(2) .
C4 H4A 0.9300 .
C5 C6 1.43(3) .
C5 H5A 0.9300 .
C6 C7 1.385(19) .
C6 H6A 0.9300 .
C7 H7A 0.9300 .
C8 C9 1.512(12) .
C9 C10 1.371(15) .
C9 C13 1.385(15) .
C10 C11 1.368(14) .
C10 H10A 0.9300 .
C11 H11A 0.9300 .
C12 C13 1.382(14) .
C12 H12A 0.9300 .
C13 H13A 0.9300 .
C14 C15 1.510(12) .
C15 C16 1.389(14) .
C15 C19 1.389(14) .
C16 C17 1.377(13) .
C16 H16A 0.9300 .
C17 H17A 0.9300 .
C18 C19 1.373(14) .
C18 H18A 0.9300 .
C19 H19A 0.9300 .

loop_
_geom_hbond_atom_site_label_D
_geom_hbond_atom_site_label_H
_geom_hbond_atom_site_label_A
_geom_hbond_distance_DH
_geom_hbond_distance_HA
_geom_hbond_distance_DA
_geom_hbond_angle_DHA
_geom_hbond_site_symmetry_A
O10 H10B O5 0.85 2.20 2.811(14) 129.0 1_455

loop_
_geom_torsion_atom_site_label_1
_geom_torsion_atom_site_label_2
_geom_torsion_atom_site_label_3
_geom_torsion_atom_site_label_4
_geom_torsion
_geom_torsion_site_symmetry_1
_geom_torsion_site_symmetry_4
O9 Tb1 O1 C1 -25.1(7) 4_565 .
O1 Tb1 O1 C1 -168.2(7) 3_665 .
O8 Tb1 O1 C1 128.7(6) 2 .
O6 Tb1 O1 C1 -83.2(6) . .
O7 Tb1 O1 C1 110.2(6) 3_665 .
O3 Tb1 O1 C1 -125.4(6) 3_665 .
O2 Tb1 O1 C1 4.0(5) . .
O10 Tb1 O1 C1 53.3(6) . .
O9 Tb1 O1 Tb1 143.1(3) 4_565 3_665
O1 Tb1 O1 Tb1 0.0 3_665 3_665
O8 Tb1 O1 Tb1 -63.1(5) 2 3_665
O6 Tb1 O1 Tb1 85.0(3) . 3_665
O7 Tb1 O1 Tb1 -81.6(3) 3_665 3_665
O3 Tb1 O1 Tb1 42.8(4) 3_665 3_665
O2 Tb1 O1 Tb1 172.2(4) . 3_665
O10 Tb1 O1 Tb1 -138.5(3) . 3_665
O9 Tb1 O2 C1 152.4(6) 4_565 .
O1 Tb1 O2 C1 4.3(7) 3_665 .
O8 Tb1 O2 C1 -128.5(6) 2 .
O6 Tb1 O2 C1 69.1(6) . .
O7 Tb1 O2 C1 -66.5(6) 3_665 .
O3 Tb1 O2 C1 100.0(7) 3_665 .
O10 Tb1 O2 C1 -131.1(7) . .
O1 Tb1 O2 C1 -4.0(5) . .
O9 Tb1 O2 Ag1 -69.7(3) 4_565 .
O1 Tb1 O2 Ag1 142.2(3) 3_665 .
O8 Tb1 O2 Ag1 9.4(6) 2 .
O6 Tb1 O2 Ag1 -153.0(4) . .
O7 Tb1 O2 Ag1 71.4(3) 3_665 .
O3 Tb1 O2 Ag1 -122.1(4) 3_665 .
O10 Tb1 O2 Ag1 6.8(3) . .
O1 Tb1 O2 Ag1 133.9(4) . .
N2 Ag1 O2 C1 59.2(9) . .
N1 Ag1 O2 C1 -115.0(9) 2_544 .
N2 Ag1 O2 Tb1 -65.6(5) . .
N1 Ag1 O2 Tb1 120.1(4) 2_544 .
O4 S1 O3 Tb1 -69.2(10) . 3_665
O5 S1 O3 Tb1 161.0(9) . 3_665
C3 S1 O3 Tb1 48.0(10) . 3_665
O9 Tb1 O6 C8 161.2(10) 4_565 .
O1 Tb1 O6 C8 8.9(9) 3_665 .
O8 Tb1 O6 C8 82.2(10) 2 .
O7 Tb1 O6 C8 -46.5(10) 3_665 .
O3 Tb1 O6 C8 83.1(9) 3_665 .
O2 Tb1 O6 C8 -116.7(9) . .
O10 Tb1 O6 C8 -144.7(9) . .
O1 Tb1 O6 C8 -63.1(9) . .
N1 Ag1 N2 C18 -78.6(13) 2_544 .
O2 Ag1 N2 C18 115.8(9) . .
N1 Ag1 N2 C17 101.7(12) 2_544 .
O2 Ag1 N2 C17 -64.0(9) . .
Tb1 O1 C1 O2 -161.3(10) 3_665 .
Tb1 O1 C1 O2 -7.1(10) . .
Tb1 O1 C1 C2 15(2) 3_665 .
Tb1 O1 C1 C2 169.1(9) . .
Tb1 O2 C1 O1 7.5(10) . .
Ag1 O2 C1 O1 -126.8(8) . .
Tb1 O2 C1 C2 -168.6(10) . .
Ag1 O2 C1 C2 57.1(13) . .
O1 C1 C2 C7 -131.9(12) . .
O2 C1 C2 C7 44.3(16) . .
O1 C1 C2 C3 46.5(16) . .
O2 C1 C2 C3 -137.3(12) . .
C7 C2 C3 C4 4.4(19) . .
C1 C2 C3 C4 -174.0(12) . .
C7 C2 C3 S1 -173.9(10) . .
C1 C2 C3 S1 7.7(17) . .
O4 S1 C3 C4 -129.1(11) . .
O3 S1 C3 C4 107.1(12) . .
O5 S1 C3 C4 -9.3(13) . .
O4 S1 C3 C2 49.1(12) . .
O3 S1 C3 C2 -74.7(11) . .
O5 S1 C3 C2 168.9(10) . .
C2 C3 C4 C5 -2(2) . .
S1 C3 C4 C5 176.8(12) . .
C3 C4 C5 C6 0(3) . .
C4 C5 C6 C7 -1(2) . .
C5 C6 C7 C2 4(2) . .
C3 C2 C7 C6 -6(2) . .
C1 C2 C7 C6 172.6(13) . .
Tb1 O6 C8 O7 27.6(16) . .
Tb1 O6 C8 C9 -152.9(7) . .
Tb1 O7 C8 O6 7.5(17) 3_665 .
Tb1 O7 C8 C9 -172.0(7) 3_665 .
O6 C8 C9 C10 122.7(11) . .
O7 C8 C9 C10 -57.7(14) . .
O6 C8 C9 C13 -56.7(14) . .
O7 C8 C9 C13 122.8(11) . .
C13 C9 C10 C11 1.6(18) . .
C8 C9 C10 C11 -177.9(11) . .
C12 N1 C11 C10 -1.4(18) . .
Ag1 N1 C11 C10 172.7(9) 2_554 .
C9 C10 C11 N1 -0.3(19) . .
C11 N1 C12 C13 1.9(19) . .
Ag1 N1 C12 C13 -172.1(9) 2_554 .
N1 C12 C13 C9 -0.6(19) . .
C10 C9 C13 C12 -1.1(17) . .
C8 C9 C13 C12 178.3(10) . .
Tb1 O8 C14 O9 -28(3) 2_545 .
Tb1 O8 C14 C15 154.0(18) 2_545 .
Tb1 O9 C14 O8 62.1(18) 4_666 .
Tb1 O9 C14 C15 -120.3(11) 4_666 .
O8 C14 C15 C16 -158.6(10) . .
O9 C14 C15 C16 23.5(15) . .
O8 C14 C15 C19 20.4(15) . .
O9 C14 C15 C19 -157.5(10) . .
C19 C15 C16 C17 0.1(16) . .
C14 C15 C16 C17 179.1(10) . .
C18 N2 C17 C16 0.8(17) . .
Ag1 N2 C17 C16 -179.5(8) . .
C15 C16 C17 N2 -0.1(17) . .
C17 N2 C18 C19 -1.6(18) . .
Ag1 N2 C18 C19 178.6(9) . .
N2 C18 C19 C15 1.7(19) . .
C16 C15 C19 C18 -0.8(17) . .
C14 C15 C19 C18 -179.9(10) . .
